data_9009646
loop_
_publ_author_name
'Idemoto, Y.'
'Richardson, J. W.'
'Koura, N.'
'Kohara, S.'
'Loong, C. K.'

_publ_section_title
;
 Crystal structure of (LixK1-x)2CO3 (x = 0,0.43,0.5,0.62,1)
 by neutron powder diffraction analysis
 Note: occupancies invented to match formula
;
_journal_name_full 'Journal of Physics and Chemistry of Solids'
_journal_page_first 363
_journal_page_last 376
_journal_paper_doi 10.1016/S0022-3697(97)00209-6
_journal_volume 59
_journal_year 1998
_chemical_formula_structural (Li.43K.57)2CO3
_chemical_formula_sum 'C K1.14 Li0.86 O3'
_space_group_crystal_system monoclinic
_space_group_IT_number 14
_space_group_name_Hall '-P 2ybc'
_space_group_name_H-M_alt 'P 1 21/c 1'
_symmetry_space_group_name_H-M 'P 1 21/c 1'
_cell_angle_alpha 90
_cell_angle_beta 127.422
_cell_angle_gamma 90
_cell_formula_units_Z 4
_cell_length_a 7.2232
_cell_length_b 7.0769
_cell_length_c 7.5951
_cell_volume 308.337
_database_code_amcsd 0013251
_exptl_crystal_density_diffrn 2.381
_cod_depositor_comments
;
 Adding the _cell_formula_units_Z data item and updating the space group
 information.

 Antanas Vaitkus,
 2018-01-15
;
_cod_original_formula_sum 'Li.86 K1.14 C O3'
_cod_database_code 9009646
_amcsd_formula_title (Li.43K.57)2CO3

loop_
_space_group_symop_id
_space_group_symop_operation_xyz
1 x,y,z
2 x,1/2-y,1/2+z
3 -x,1/2+y,1/2-z
4 -x,-y,-z

loop_
_atom_site_aniso_label
_atom_site_aniso_U_11
_atom_site_aniso_U_22
_atom_site_aniso_U_33
_atom_site_aniso_U_12
_atom_site_aniso_U_13
_atom_site_aniso_U_23
Li1 0.01220 0.01780 0.02150 0.00430 0.01550 0.00070
K1 0.01220 0.01780 0.02150 0.00430 0.01550 0.00070
K2 0.00870 0.01650 0.04090 -0.00240 0.01620 -0.00180
C 0.01300 0.00830 0.02030 -0.00450 0.01420 -0.00650
O1 0.01970 0.01010 0.02290 0.00440 0.01700 0.00710
O2 0.01800 0.00840 0.04380 -0.00290 0.02340 -0.00120
O3 0.01850 0.02170 0.05010 -0.00590 0.02940 -0.01020

loop_
_atom_site_label
_atom_site_fract_x
_atom_site_fract_y
_atom_site_fract_z
_atom_site_occupancy
Li1 0.40300 0.06810 0.10070 0.86000
K1 0.40300 0.06810 0.10070 0.14000
K2 -0.17200 0.35450 0.16700 1.00000
C 0.29380 0.33220 0.21360 1.00000
O1 0.74370 -0.02440 0.21040 1.00000
O2 0.16020 0.18980 0.12930 1.00000
O3 0.47850 0.33270 0.21940 1.00000

loop_
_cod_related_entry_id
_cod_related_entry_database
_cod_related_entry_code
1 AMCSD 0013251
